data_4315069
loop_
_publ_author_name
'Andrea M. Corrente'
'Tristram Chivers'

_publ_contact_author_address
;
Department of Chemistry
University of Calgary, Calgary, Alberta 
T2N 1N4, Canada
;
_publ_contact_author_name 'Prof. T. Chivers'
_publ_section_title
;
 Lanthanide Complexes of Boraamidinate Ligands: Synthesis and X-ray
 Structures of {[Li(THF)4][bamLnCl2(THF)]}2 (bam= [PhB(NDipp)2]2-; Ln = Y,
 Pr, Nd, Sm, Ho, Er, Yb) and {bamLnCl(THF)2}2 (Ln = Y, Sm)
;
_journal_name_full 'Inorganic Chemistry'
_journal_page_first 2457
_journal_page_last 2463
_journal_paper_doi 10.1021/ic9023184
_journal_volume 49
_journal_year 2010
_chemical_formula_moiety 'C58 H95 B Cl2 Er Li N2 O7'
_chemical_formula_sum 'C58 H95 B Cl2 Er Li N2 O7'
_chemical_formula_weight 1188.27
_chemical_name_systematic
; 
 ? 
;
_space_group_IT_number 14
_symmetry_cell_setting monoclinic
_symmetry_space_group_name_Hall '-P 2yn'
_symmetry_space_group_name_H-M 'P 1 21/n 1'
_atom_sites_solution_hydrogens geom
_atom_sites_solution_primary direct
_atom_sites_solution_secondary difmap
_audit_creation_method SHELXL-97
_cell_angle_alpha 90.00
_cell_angle_beta 102.91(3)
_cell_angle_gamma 90.00
_cell_formula_units_Z 4
_cell_length_a 13.368(3)
_cell_length_b 21.474(4)
_cell_length_c 22.046(4)
_cell_measurement_reflns_used 44171
_cell_measurement_temperature 173(2)
_cell_measurement_theta_max 25.03
_cell_measurement_theta_min 2.68
_cell_volume 6169(2)
_computing_cell_refinement 'Nonius DENZO'
_computing_data_collection 'Nonius COLLECT'
_computing_data_reduction 'Nonius DENZO'
_computing_molecular_graphics 'Bruker SHELXTL'
_computing_publication_material 'Bruker SHELXTL'
_computing_structure_refinement 'SHELXL-97 (Sheldrick, 1997)'
_computing_structure_solution 'SHELXS-97 (Sheldrick, 1990)'
_diffrn_ambient_temperature 173(2)
_diffrn_measured_fraction_theta_full 0.967
_diffrn_measured_fraction_theta_max 0.967
_diffrn_measurement_device_type 'Nonius kappa CCD'
_diffrn_measurement_method 'phi\omega scans'
_diffrn_radiation_monochromator graphite
_diffrn_radiation_source 'fine-focus sealed tube'
_diffrn_radiation_type MoK\a
_diffrn_radiation_wavelength 0.71073
_diffrn_reflns_av_R_equivalents 0.0536
_diffrn_reflns_av_sigmaI/netI 0.0639
_diffrn_reflns_limit_h_max 15
_diffrn_reflns_limit_h_min -15
_diffrn_reflns_limit_k_max 25
_diffrn_reflns_limit_k_min -25
_diffrn_reflns_limit_l_max 26
_diffrn_reflns_limit_l_min -26
_diffrn_reflns_number 44171
_diffrn_reflns_theta_full 25.03
_diffrn_reflns_theta_max 25.03
_diffrn_reflns_theta_min 2.68
_exptl_absorpt_coefficient_mu 1.495
_exptl_absorpt_correction_T_max 0.8898
_exptl_absorpt_correction_T_min 0.7959
_exptl_absorpt_correction_type integration
_exptl_absorpt_process_details 'HKL Scalepack (Otwinowski and Minor 1997)'
_exptl_crystal_colour colourless
_exptl_crystal_density_diffrn 1.279
_exptl_crystal_density_method 'not measured'
_exptl_crystal_description block
_exptl_crystal_F_000 2492
_exptl_crystal_size_max 0.16
_exptl_crystal_size_mid 0.12
_exptl_crystal_size_min 0.08
_refine_diff_density_max 0.994
_refine_diff_density_min -0.630
_refine_diff_density_rms 0.110
_refine_ls_extinction_method none
_refine_ls_goodness_of_fit_ref 1.124
_refine_ls_hydrogen_treatment constr
_refine_ls_matrix_type full
_refine_ls_number_parameters 649
_refine_ls_number_reflns 10542
_refine_ls_number_restraints 0
_refine_ls_restrained_S_all 1.124
_refine_ls_R_factor_all 0.1001
_refine_ls_R_factor_gt 0.0677
_refine_ls_shift/su_max 0.025
_refine_ls_shift/su_mean 0.000
_refine_ls_structure_factor_coef Fsqd
_refine_ls_weighting_details 'calc w=1/[\s^2^(Fo^2^)+(0.0000P)^2^+42.8179P] where P=(Fo^2^+2Fc^2^)/3'
_refine_ls_weighting_scheme calc
_refine_ls_wR_factor_gt 0.1212
_refine_ls_wR_factor_ref 0.1366
_reflns_number_gt 7903
_reflns_number_total 10542
_reflns_threshold_expression >2sigma(I)
_cod_data_source_file ic9023184_si_001_6.cif
_cod_data_source_block Compound9f
_cod_depositor_comments
;
The following automatic conversions were performed:

'_symmetry_cell_setting' value 'Monoclinic' changed to 'monoclinic'
according to the built-in table from CIF Core dictionary named
'cif_core.dic' version 2.4.1 from
2010-06-29.

'_exptl_absorpt_correction_type' value 'Integration'
changed to 'integration' according to the built-in table from CIF
Core dictionary named 'cif_core.dic' version 2.4.1 from 2010-06-29.

Automatic conversion script
Id: cif_fix_values 1646 2011-03-28 12:23:43Z adriana 
;
_cod_database_code 4315069

loop_
_symmetry_equiv_pos_as_xyz
'x, y, z'
'-x+1/2, y+1/2, -z+1/2'
'-x, -y, -z'
'x-1/2, -y-1/2, z-1/2'

loop_
_atom_site_label
_atom_site_type_symbol
_atom_site_fract_x
_atom_site_fract_y
_atom_site_fract_z
_atom_site_U_iso_or_equiv
_atom_site_adp_type
_atom_site_occupancy
_atom_site_symmetry_multiplicity
_atom_site_calc_flag
_atom_site_refinement_flags
_atom_site_disorder_assembly
_atom_site_disorder_group
Er1 Er 0.95434(3) 0.078474(15) 0.941026(15) 0.03657(11) Uani 1 1 d . . .
Cl1 Cl 0.79995(18) 0.07600(11) 0.84648(9) 0.0616(6) Uani 1 1 d . . .
Cl2 Cl 1.11869(15) 0.03213(9) 1.02252(9) 0.0461(5) Uani 1 1 d . . .
N2 N 0.9025(4) 0.1440(3) 1.0052(2) 0.0349(14) Uani 1 1 d . . .
B1 B 0.9489(7) 0.1962(4) 0.9803(4) 0.037(2) Uani 1 1 d . . .
N1 N 1.0066(5) 0.1767(3) 0.9361(3) 0.0367(14) Uani 1 1 d . . .
C1 C 0.9349(6) 0.2661(3) 0.9997(3) 0.0388(18) Uani 1 1 d . . .
C2 C 0.8458(6) 0.2867(4) 1.0169(3) 0.046(2) Uani 1 1 d . . .
H2A H 0.7921 0.2577 1.0171 0.055 Uiso 1 1 calc R . .
C3 C 0.8331(8) 0.3483(4) 1.0339(4) 0.061(2) Uani 1 1 d . . .
H3A H 0.7721 0.3607 1.0458 0.073 Uiso 1 1 calc R . .
C4 C 0.9094(8) 0.3907(4) 1.0333(4) 0.066(3) Uani 1 1 d . . .
H4A H 0.9008 0.4326 1.0449 0.079 Uiso 1 1 calc R . .
C5 C 0.9978(9) 0.3736(4) 1.0161(4) 0.068(3) Uani 1 1 d . . .
H5A H 1.0508 0.4031 1.0162 0.081 Uiso 1 1 calc R . .
C6 C 1.0085(7) 0.3117(4) 0.9983(4) 0.055(2) Uani 1 1 d . . .
H6A H 1.0687 0.3004 0.9847 0.065 Uiso 1 1 calc R . .
C19 C 0.8599(6) 0.1459(3) 1.0576(3) 0.0384(17) Uani 1 1 d . . .
C24 C 0.7565(6) 0.1293(4) 1.0535(4) 0.0449(19) Uani 1 1 d . . .
C23 C 0.7154(7) 0.1340(4) 1.1054(4) 0.061(2) Uani 1 1 d . . .
H23A H 0.6447 0.1249 1.1014 0.073 Uiso 1 1 calc R . .
C22 C 0.7722(7) 0.1512(4) 1.1624(4) 0.061(2) Uani 1 1 d . . .
H22A H 0.7416 0.1543 1.1972 0.073 Uiso 1 1 calc R . .
C21 C 0.8749(7) 0.1640(4) 1.1683(4) 0.056(2) Uani 1 1 d . . .
H21A H 0.9155 0.1754 1.2079 0.067 Uiso 1 1 calc R . .
C20 C 0.9202(6) 0.1606(3) 1.1177(3) 0.0403(18) Uani 1 1 d . . .
C28 C 0.6906(7) 0.1095(4) 0.9914(4) 0.059(2) Uani 1 1 d . . .
H28A H 0.7382 0.0891 0.9684 0.071 Uiso 1 1 calc R . .
C30 C 0.6449(10) 0.1630(6) 0.9526(5) 0.120(5) Uani 1 1 d . . .
H30A H 0.6985 0.1936 0.9507 0.181 Uiso 1 1 calc R . .
H30B H 0.5922 0.1824 0.9709 0.181 Uiso 1 1 calc R . .
H30C H 0.6137 0.1484 0.9105 0.181 Uiso 1 1 calc R . .
C29 C 0.6096(8) 0.0611(5) 0.9955(5) 0.089(4) Uani 1 1 d . . .
H29A H 0.5704 0.0509 0.9536 0.133 Uiso 1 1 calc R . .
H29B H 0.5630 0.0776 1.0202 0.133 Uiso 1 1 calc R . .
H29C H 0.6430 0.0234 1.0155 0.133 Uiso 1 1 calc R . .
C25 C 1.0352(6) 0.1723(4) 1.1285(3) 0.054(2) Uani 1 1 d . . .
H25A H 1.0548 0.1682 1.0874 0.065 Uiso 1 1 calc R . .
C27 C 1.0953(8) 0.1233(6) 1.1722(4) 0.087(4) Uani 1 1 d . . .
H27A H 1.0752 0.0817 1.1558 0.130 Uiso 1 1 calc R . .
H27B H 1.0802 0.1277 1.2135 0.130 Uiso 1 1 calc R . .
H27C H 1.1690 0.1293 1.1754 0.130 Uiso 1 1 calc R . .
C26 C 1.0662(7) 0.2373(5) 1.1538(4) 0.074(3) Uani 1 1 d . . .
H26A H 1.0276 0.2686 1.1256 0.110 Uiso 1 1 calc R . .
H26B H 1.1399 0.2433 1.1569 0.110 Uiso 1 1 calc R . .
H26C H 1.0511 0.2418 1.1951 0.110 Uiso 1 1 calc R . .
C7 C 1.0523(6) 0.2135(3) 0.8974(3) 0.0419(19) Uani 1 1 d . . .
C12 C 1.1601(7) 0.2135(4) 0.9050(4) 0.054(2) Uani 1 1 d . . .
C11 C 1.2046(9) 0.2471(5) 0.8643(5) 0.077(3) Uani 1 1 d . . .
H11A H 1.2772 0.2480 0.8704 0.092 Uiso 1 1 calc R . .
C10 C 1.1452(11) 0.2792(6) 0.8153(5) 0.095(4) Uani 1 1 d . . .
H10A H 1.1769 0.3007 0.7869 0.114 Uiso 1 1 calc R . .
C9 C 1.0405(10) 0.2806(5) 0.8072(4) 0.077(3) Uani 1 1 d . . .
H9A H 1.0005 0.3041 0.7739 0.093 Uiso 1 1 calc R . .
C8 C 0.9925(7) 0.2480(4) 0.8468(4) 0.057(2) Uani 1 1 d . . .
C16 C 1.2277(7) 0.1786(5) 0.9596(5) 0.064(3) Uani 1 1 d . . .
H16A H 1.1851 0.1433 0.9694 0.077 Uiso 1 1 calc R . .
C18 C 1.2533(11) 0.2174(6) 1.0163(5) 0.125(5) Uani 1 1 d . . .
H18A H 1.2965 0.1935 1.0501 0.188 Uiso 1 1 calc R . .
H18B H 1.1900 0.2298 1.0284 0.188 Uiso 1 1 calc R . .
H18C H 1.2905 0.2546 1.0080 0.188 Uiso 1 1 calc R . .
C17 C 1.3213(9) 0.1494(6) 0.9440(6) 0.104(4) Uani 1 1 d . . .
H17A H 1.3611 0.1279 0.9807 0.156 Uiso 1 1 calc R . .
H17B H 1.3637 0.1820 0.9311 0.156 Uiso 1 1 calc R . .
H17C H 1.3001 0.1195 0.9100 0.156 Uiso 1 1 calc R . .
C13 C 0.8759(7) 0.2499(4) 0.8349(4) 0.056(2) Uani 1 1 d . . .
H13A H 0.8551 0.2221 0.8663 0.068 Uiso 1 1 calc R . .
C15 C 0.8333(9) 0.3151(5) 0.8428(5) 0.090(4) Uani 1 1 d . . .
H15A H 0.8653 0.3312 0.8842 0.135 Uiso 1 1 calc R . .
H15B H 0.7589 0.3126 0.8385 0.135 Uiso 1 1 calc R . .
H15C H 0.8486 0.3430 0.8109 0.135 Uiso 1 1 calc R . .
C14 C 0.8261(9) 0.2237(5) 0.7699(4) 0.084(3) Uani 1 1 d . . .
H14A H 0.8538 0.1822 0.7653 0.126 Uiso 1 1 calc R . .
H14B H 0.8413 0.2514 0.7378 0.126 Uiso 1 1 calc R . .
H14C H 0.7516 0.2210 0.7654 0.126 Uiso 1 1 calc R . .
O1 O 1.0527(5) 0.0513(3) 0.8659(2) 0.0572(16) Uani 1 1 d . . .
C31 C 1.0327(9) 0.0790(6) 0.8039(4) 0.091(4) Uani 1 1 d . . .
H31A H 0.9676 0.0627 0.7783 0.109 Uiso 1 1 calc R . .
H31B H 1.0270 0.1248 0.8068 0.109 Uiso 1 1 calc R . .
C32 C 1.1127(13) 0.0637(9) 0.7776(6) 0.163(8) Uani 1 1 d . . .
H32A H 1.1562 0.1009 0.7768 0.195 Uiso 1 1 calc R . .
H32B H 1.0857 0.0501 0.7341 0.195 Uiso 1 1 calc R . .
C33 C 1.1737(10) 0.0148(6) 0.8115(5) 0.092(4) Uani 1 1 d . . .
H33A H 1.2474 0.0258 0.8202 0.111 Uiso 1 1 calc R . .
H33B H 1.1632 -0.0246 0.7877 0.111 Uiso 1 1 calc R . .
C34 C 1.1378(8) 0.0088(5) 0.8703(4) 0.070(3) Uani 1 1 d . . .
H34A H 1.1156 -0.0344 0.8756 0.084 Uiso 1 1 calc R . .
H34B H 1.1938 0.0196 0.9064 0.084 Uiso 1 1 calc R . .
Li1 Li 0.4762(15) 0.0068(8) 0.7024(7) 0.073(5) Uani 1 1 d . . .
O2 O 0.4240(5) 0.0785(3) 0.7395(3) 0.0733(18) Uani 1 1 d . . .
C35 C 0.3609(9) 0.1262(5) 0.7049(5) 0.083(3) Uani 1 1 d . . .
H35A H 0.2908 0.1103 0.6877 0.099 Uiso 1 1 calc R . .
H35B H 0.3903 0.1408 0.6700 0.099 Uiso 1 1 calc R . .
C36 C 0.3583(9) 0.1778(5) 0.7495(5) 0.085(3) Uani 1 1 d . . .
H36A H 0.2996 0.1731 0.7697 0.102 Uiso 1 1 calc R . .
H36B H 0.3536 0.2188 0.7285 0.102 Uiso 1 1 calc R . .
C37 C 0.4593(10) 0.1706(5) 0.7960(5) 0.092(4) Uani 1 1 d . . .
H37A H 0.5159 0.1908 0.7810 0.111 Uiso 1 1 calc R . .
H37B H 0.4559 0.1886 0.8368 0.111 Uiso 1 1 calc R . .
C38 C 0.4727(9) 0.1019(5) 0.8000(4) 0.076(3) Uani 1 1 d . . .
H38A H 0.5465 0.0909 0.8104 0.091 Uiso 1 1 calc R . .
H38B H 0.4399 0.0845 0.8323 0.091 Uiso 1 1 calc R . .
O3 O 0.5315(5) -0.0484(3) 0.7688(3) 0.0716(18) Uani 1 1 d . . .
C39 C 0.4738(7) -0.0755(5) 0.8092(5) 0.073(3) Uani 1 1 d . . .
H39A H 0.4367 -0.1130 0.7900 0.088 Uiso 1 1 calc R . .
H39B H 0.4234 -0.0453 0.8187 0.088 Uiso 1 1 calc R . .
C40 C 0.5503(9) -0.0921(8) 0.8663(6) 0.123(5) Uani 1 1 d . . .
H40A H 0.5387 -0.0668 0.9017 0.147 Uiso 1 1 calc R . .
H40B H 0.5427 -0.1365 0.8764 0.147 Uiso 1 1 calc R . .
C41 C 0.6451(9) -0.0817(10) 0.8579(6) 0.160(8) Uani 1 1 d . . .
H41A H 0.6845 -0.1212 0.8627 0.193 Uiso 1 1 calc R . .
H41B H 0.6814 -0.0518 0.8894 0.193 Uiso 1 1 calc R . .
C42 C 0.6375(8) -0.0568(5) 0.7959(5) 0.080(3) Uani 1 1 d . . .
H42A H 0.6741 -0.0164 0.7982 0.096 Uiso 1 1 calc R . .
H42B H 0.6685 -0.0860 0.7706 0.096 Uiso 1 1 calc R . .
O4 O 0.5868(5) 0.0318(3) 0.6648(3) 0.0697(18) Uani 1 1 d . . .
C43 C 0.6371(9) 0.0913(5) 0.6800(5) 0.075(3) Uani 1 1 d . . .
H43A H 0.6549 0.0978 0.7256 0.090 Uiso 1 1 calc R . .
H43B H 0.5918 0.1257 0.6605 0.090 Uiso 1 1 calc R . .
C44 C 0.7311(11) 0.0892(8) 0.6550(6) 0.121(5) Uani 1 1 d . . .
H44A H 0.7203 0.1109 0.6145 0.145 Uiso 1 1 calc R . .
H44B H 0.7896 0.1088 0.6844 0.145 Uiso 1 1 calc R . .
C45 C 0.7495(12) 0.0244(9) 0.6481(9) 0.156(7) Uani 1 1 d . . .
H45A H 0.7925 0.0072 0.6869 0.187 Uiso 1 1 calc R . .
H45B H 0.7850 0.0176 0.6137 0.187 Uiso 1 1 calc R . .
C46 C 0.6490(12) -0.0050(6) 0.6341(7) 0.109(5) Uani 1 1 d . . .
H46A H 0.6202 -0.0056 0.5887 0.131 Uiso 1 1 calc R . .
H46B H 0.6537 -0.0483 0.6498 0.131 Uiso 1 1 calc R . .
O5 O 0.3597(6) -0.0290(3) 0.6441(3) 0.083(2) Uani 1 1 d . . .
C47 C 0.3746(9) -0.0712(6) 0.5964(5) 0.092(4) Uani 1 1 d . . .
H47A H 0.4007 -0.1119 0.6145 0.111 Uiso 1 1 calc R . .
H47B H 0.4238 -0.0539 0.5733 0.111 Uiso 1 1 calc R . .
C48 C 0.2683(12) -0.0783(10) 0.5539(8) 0.169(8) Uani 1 1 d . . .
H48A H 0.2711 -0.0684 0.5105 0.202 Uiso 1 1 calc R . .
H48B H 0.2441 -0.1217 0.5553 0.202 Uiso 1 1 calc R . .
C49 C 0.2031(16) -0.0390(14) 0.5735(16) 0.33(2) Uani 1 1 d . . .
H49A H 0.1362 -0.0595 0.5719 0.390 Uiso 1 1 calc R . .
H49B H 0.1915 -0.0012 0.5472 0.390 Uiso 1 1 calc R . .
C50 C 0.2531(11) -0.0227(9) 0.6382(10) 0.191(11) Uani 1 1 d . . .
H50A H 0.2361 0.0206 0.6475 0.229 Uiso 1 1 calc R . .
H50B H 0.2294 -0.0509 0.6676 0.229 Uiso 1 1 calc R . .
O6 O 0.9640(9) -0.0581(5) 0.6102(6) 0.140(4) Uani 1 1 d . . .
C51 C 0.9824(18) -0.0923(9) 0.6627(7) 0.184(10) Uani 1 1 d . . .
H51A H 0.9254 -0.0871 0.6842 0.221 Uiso 1 1 calc R . .
H51B H 1.0464 -0.0778 0.6910 0.221 Uiso 1 1 calc R . .
C52 C 0.9926(17) -0.1597(8) 0.6473(8) 0.169(8) Uani 1 1 d . . .
H52A H 1.0650 -0.1733 0.6598 0.202 Uiso 1 1 calc R . .
H52B H 0.9505 -0.1861 0.6688 0.202 Uiso 1 1 calc R . .
C53 C 0.9567(19) -0.1631(8) 0.5822(8) 0.179(9) Uani 1 1 d . . .
H53A H 0.9034 -0.1957 0.5707 0.214 Uiso 1 1 calc R . .
H53B H 1.0135 -0.1720 0.5614 0.214 Uiso 1 1 calc R . .
C54 C 0.9128(15) -0.0996(10) 0.5654(8) 0.168(8) Uani 1 1 d . . .
H54A H 0.9223 -0.0874 0.5238 0.201 Uiso 1 1 calc R . .
H54B H 0.8384 -0.0994 0.5645 0.201 Uiso 1 1 calc R . .
O7 O 1.1122(7) 0.1335(4) 0.6062(5) 0.119(3) Uani 1 1 d . . .
C55 C 1.0110(12) 0.1190(8) 0.5970(9) 0.137(6) Uani 1 1 d . . .
H55A H 1.0029 0.0794 0.6184 0.165 Uiso 1 1 calc R . .
H55B H 0.9815 0.1134 0.5520 0.165 Uiso 1 1 calc R . .
C56 C 0.9586(15) 0.1668(11) 0.6204(16) 0.268(17) Uani 1 1 d . . .
H56A H 0.9457 0.1554 0.6615 0.322 Uiso 1 1 calc R . .
H56B H 0.8922 0.1760 0.5914 0.322 Uiso 1 1 calc R . .
C57 C 1.0279(18) 0.2199(10) 0.6256(12) 0.204(10) Uani 1 1 d . . .
H57A H 0.9987 0.2523 0.5948 0.245 Uiso 1 1 calc R . .
H57A H 1.0393 0.2383 0.6678 0.245 Uiso 1 1 calc R . .
C58 C 1.1163(14) 0.1984(7) 0.6149(10) 0.166(8) Uani 1 1 d . . .
H58A H 1.1733 0.2089 0.6505 0.200 Uiso 1 1 calc R . .
H58B H 1.1301 0.2188 0.5773 0.200 Uiso 1 1 calc R . .

loop_
_atom_site_aniso_label
_atom_site_aniso_U_11
_atom_site_aniso_U_22
_atom_site_aniso_U_33
_atom_site_aniso_U_23
_atom_site_aniso_U_13
_atom_site_aniso_U_12
Er1 0.0411(2) 0.03378(17) 0.03346(17) -0.00024(17) 0.00546(13) 0.00425(18)
Cl1 0.0656(14) 0.0592(13) 0.0487(11) -0.0031(11) -0.0113(10) -0.0009(12)
Cl2 0.0387(11) 0.0433(11) 0.0519(11) 0.0078(9) 0.0008(9) -0.0004(9)
N2 0.036(4) 0.039(3) 0.030(3) -0.004(3) 0.007(3) 0.002(3)
B1 0.033(5) 0.041(5) 0.034(4) 0.004(4) -0.001(4) 0.005(4)
N1 0.037(4) 0.034(3) 0.042(3) 0.003(3) 0.015(3) -0.001(3)
C1 0.048(5) 0.034(4) 0.032(4) 0.005(3) 0.004(3) 0.000(4)
C2 0.044(5) 0.046(5) 0.048(5) -0.004(4) 0.011(4) 0.004(4)
C3 0.069(7) 0.052(5) 0.063(6) -0.006(5) 0.020(5) 0.013(5)
C4 0.094(8) 0.036(5) 0.068(6) -0.002(4) 0.020(6) 0.002(5)
C5 0.085(8) 0.051(6) 0.072(6) -0.010(5) 0.027(6) -0.016(5)
C6 0.068(6) 0.044(5) 0.060(5) 0.002(4) 0.032(5) -0.001(4)
C19 0.039(5) 0.030(4) 0.046(4) 0.001(3) 0.011(3) 0.003(3)
C24 0.034(5) 0.046(5) 0.058(5) -0.006(4) 0.016(4) -0.003(4)
C23 0.046(6) 0.065(6) 0.078(7) -0.003(5) 0.027(5) -0.002(5)
C22 0.063(6) 0.070(6) 0.064(6) 0.000(5) 0.045(5) -0.010(5)
C21 0.069(7) 0.060(6) 0.041(5) -0.005(4) 0.017(4) -0.005(5)
C20 0.046(5) 0.039(4) 0.035(4) 0.003(3) 0.006(3) 0.003(4)
C28 0.037(5) 0.071(6) 0.067(6) -0.012(5) 0.008(4) -0.007(5)
C30 0.133(12) 0.088(9) 0.099(9) -0.012(7) -0.062(8) 0.002(8)
C29 0.075(8) 0.082(8) 0.111(9) -0.036(7) 0.023(7) -0.014(6)
C25 0.051(6) 0.077(6) 0.032(4) -0.007(4) 0.003(4) -0.003(5)
C27 0.061(7) 0.135(10) 0.059(6) 0.000(6) 0.005(5) 0.031(7)
C26 0.054(6) 0.103(8) 0.060(6) -0.015(6) 0.006(5) -0.017(6)
C7 0.051(5) 0.037(4) 0.042(4) 0.000(3) 0.019(4) -0.001(4)
C12 0.062(6) 0.050(5) 0.058(5) 0.009(4) 0.030(5) -0.005(4)
C11 0.081(8) 0.077(7) 0.083(7) 0.025(6) 0.042(6) -0.005(6)
C10 0.115(11) 0.111(10) 0.078(7) 0.041(7) 0.061(8) 0.009(8)
C9 0.108(10) 0.070(7) 0.059(6) 0.028(5) 0.032(6) 0.014(7)
C8 0.074(7) 0.049(5) 0.045(5) 0.011(4) 0.009(4) 0.007(5)
C16 0.039(5) 0.069(6) 0.087(7) 0.024(6) 0.023(5) 0.000(5)
C18 0.169(14) 0.122(11) 0.066(7) 0.002(8) -0.012(8) 0.051(10)
C17 0.072(8) 0.114(10) 0.128(10) 0.004(8) 0.030(7) 0.028(7)
C13 0.057(6) 0.056(6) 0.052(5) 0.012(4) 0.003(4) 0.005(4)
C15 0.114(10) 0.073(7) 0.076(7) 0.019(6) 0.007(7) 0.033(7)
C14 0.101(9) 0.077(7) 0.060(6) 0.011(6) -0.014(6) 0.011(6)
O1 0.071(4) 0.059(4) 0.043(3) 0.002(3) 0.016(3) 0.020(3)
C31 0.130(10) 0.107(9) 0.039(5) 0.019(6) 0.026(6) 0.056(8)
C32 0.195(17) 0.227(19) 0.094(9) 0.070(11) 0.093(11) 0.125(15)
C33 0.098(9) 0.102(9) 0.090(8) 0.011(7) 0.048(7) 0.040(7)
C34 0.081(7) 0.063(6) 0.073(6) 0.019(5) 0.033(6) 0.033(5)
Li1 0.094(13) 0.062(10) 0.063(10) -0.010(8) 0.015(9) -0.001(9)
O2 0.083(5) 0.075(4) 0.057(4) -0.013(4) 0.005(3) 0.016(4)
C35 0.090(9) 0.087(8) 0.067(7) 0.003(6) 0.010(6) 0.021(7)
C36 0.108(10) 0.054(6) 0.095(8) 0.011(6) 0.028(7) 0.016(6)
C37 0.134(11) 0.073(8) 0.064(7) -0.009(6) 0.009(7) -0.001(7)
C38 0.092(8) 0.084(7) 0.052(5) -0.016(5) 0.015(5) 0.016(6)
O3 0.056(4) 0.076(4) 0.087(5) 0.020(4) 0.025(4) -0.005(3)
C39 0.057(6) 0.071(6) 0.095(7) 0.006(6) 0.023(6) 0.002(6)
C40 0.063(8) 0.205(16) 0.098(9) 0.047(10) 0.013(7) -0.025(9)
C41 0.053(8) 0.34(3) 0.080(8) 0.065(13) 0.001(6) -0.019(12)
C42 0.050(6) 0.099(8) 0.089(8) -0.006(6) 0.011(5) -0.001(6)
O4 0.080(5) 0.062(4) 0.072(4) -0.005(3) 0.026(4) -0.002(4)
C43 0.088(8) 0.066(7) 0.067(6) -0.004(5) 0.008(6) -0.016(6)
C44 0.107(11) 0.158(15) 0.112(10) -0.050(10) 0.056(9) -0.054(11)
C45 0.090(12) 0.169(18) 0.22(2) -0.043(15) 0.055(12) 0.013(12)
C46 0.138(13) 0.069(8) 0.147(12) -0.003(8) 0.088(11) 0.005(8)
O5 0.071(5) 0.094(5) 0.086(5) -0.029(4) 0.023(4) -0.005(4)
C47 0.103(10) 0.087(8) 0.087(8) -0.029(7) 0.024(7) 0.014(7)
C48 0.095(12) 0.26(2) 0.139(13) -0.083(15) -0.005(10) -0.039(14)
C49 0.108(18) 0.38(4) 0.53(5) -0.29(4) 0.15(3) -0.10(2)
C50 0.064(10) 0.225(19) 0.30(2) -0.200(19) 0.075(12) -0.055(11)
O6 0.135(9) 0.119(8) 0.168(10) -0.010(8) 0.041(8) -0.029(7)
C51 0.35(3) 0.123(15) 0.075(10) 0.017(10) 0.040(14) -0.014(17)
C52 0.28(2) 0.118(14) 0.101(12) 0.025(11) 0.025(14) 0.046(15)
C53 0.33(3) 0.084(11) 0.127(15) -0.016(11) 0.072(17) -0.018(15)
C54 0.178(19) 0.19(2) 0.117(13) -0.029(14) -0.003(12) -0.042(17)
O7 0.079(6) 0.102(7) 0.179(9) -0.033(6) 0.033(6) -0.007(5)
C55 0.074(11) 0.124(13) 0.212(18) -0.015(12) 0.026(11) -0.022(10)
C56 0.103(16) 0.16(2) 0.58(5) 0.12(3) 0.16(2) 0.017(15)
C57 0.17(2) 0.17(2) 0.31(3) -0.036(19) 0.11(2) 0.049(18)
C58 0.119(14) 0.086(11) 0.28(2) -0.049(13) 0.014(15) 0.007(10)

loop_
_atom_type_symbol
_atom_type_description
_atom_type_scat_dispersion_real
_atom_type_scat_dispersion_imag
_atom_type_scat_source
C C 0.0033 0.0016 'International Tables Vol C Tables 4.2.6.8 and 6.1.1.4'
H H 0.0000 0.0000 'International Tables Vol C Tables 4.2.6.8 and 6.1.1.4'
Li Li -0.0003 0.0001 'International Tables Vol C Tables 4.2.6.8 and 6.1.1.4'
B B 0.0013 0.0007 'International Tables Vol C Tables 4.2.6.8 and 6.1.1.4'
N N 0.0061 0.0033 'International Tables Vol C Tables 4.2.6.8 and 6.1.1.4'
O O 0.0106 0.0060 'International Tables Vol C Tables 4.2.6.8 and 6.1.1.4'
Cl Cl 0.1484 0.1585 'International Tables Vol C Tables 4.2.6.8 and 6.1.1.4'
Er Er -0.2586 4.9576 'International Tables Vol C Tables 4.2.6.8 and 6.1.1.4'

loop_
_geom_angle_atom_site_label_1
_geom_angle_atom_site_label_2
_geom_angle_atom_site_label_3
_geom_angle
_geom_angle_site_symmetry_1
_geom_angle_site_symmetry_3
_geom_angle_publ_flag
N2 Er1 N1 65.0(2) . . ?
N2 Er1 O1 153.1(2) . . ?
N1 Er1 O1 88.3(2) . . ?
N2 Er1 Cl1 102.75(16) . . ?
N1 Er1 Cl1 100.51(16) . . ?
O1 Er1 Cl1 84.31(15) . . ?
N2 Er1 B1 32.7(2) . . ?
N1 Er1 B1 32.4(2) . . ?
O1 Er1 B1 120.7(2) . . ?
Cl1 Er1 B1 101.87(18) . . ?
N2 Er1 Cl2 97.68(15) . . ?
N1 Er1 Cl2 99.42(16) . . ?
O1 Er1 Cl2 83.10(14) . . ?
Cl1 Er1 Cl2 156.03(7) . . ?
B1 Er1 Cl2 102.10(17) . . ?
N2 Er1 Cl2 100.35(16) . 3_757 ?
N1 Er1 Cl2 164.58(15) . 3_757 ?
O1 Er1 Cl2 106.00(15) . 3_757 ?
Cl1 Er1 Cl2 86.92(7) . 3_757 ?
B1 Er1 Cl2 133.0(2) . 3_757 ?
Cl2 Er1 Cl2 77.10(6) . 3_757 ?
Er1 Cl2 Er1 102.90(6) . 3_757 ?
C19 N2 B1 125.5(6) . . ?
C19 N2 Er1 142.1(5) . . ?
B1 N2 Er1 91.6(4) . . ?
N1 B1 N2 111.9(7) . . ?
N1 B1 C1 125.1(7) . . ?
N2 B1 C1 123.0(7) . . ?
N1 B1 Er1 56.4(4) . . ?
N2 B1 Er1 55.7(4) . . ?
C1 B1 Er1 174.6(6) . . ?
C7 N1 B1 128.5(6) . . ?
C7 N1 Er1 138.4(5) . . ?
B1 N1 Er1 91.2(4) . . ?
C6 C1 C2 115.6(7) . . ?
C6 C1 B1 122.3(7) . . ?
C2 C1 B1 122.1(7) . . ?
C3 C2 C1 122.3(8) . . ?
C4 C3 C2 119.5(9) . . ?
C3 C4 C5 121.0(9) . . ?
C4 C5 C6 118.7(9) . . ?
C1 C6 C5 122.9(9) . . ?
N2 C19 C24 121.0(7) . . ?
N2 C19 C20 121.7(7) . . ?
C24 C19 C20 117.2(7) . . ?
C23 C24 C19 119.7(8) . . ?
C23 C24 C28 120.8(8) . . ?
C19 C24 C28 119.5(7) . . ?
C22 C23 C24 122.7(8) . . ?
C23 C22 C21 118.6(8) . . ?
C22 C21 C20 121.3(8) . . ?
C21 C20 C19 120.2(8) . . ?
C21 C20 C25 118.3(7) . . ?
C19 C20 C25 121.5(7) . . ?
C30 C28 C24 112.8(8) . . ?
C30 C28 C29 111.0(9) . . ?
C24 C28 C29 114.6(8) . . ?
C20 C25 C26 112.9(7) . . ?
C20 C25 C27 110.8(8) . . ?
C26 C25 C27 109.7(7) . . ?
N1 C7 C12 120.1(7) . . ?
N1 C7 C8 121.7(8) . . ?
C12 C7 C8 118.1(7) . . ?
C11 C12 C7 119.9(9) . . ?
C11 C12 C16 120.1(9) . . ?
C7 C12 C16 120.0(7) . . ?
C10 C11 C12 120.9(11) . . ?
C9 C10 C11 120.5(9) . . ?
C10 C9 C8 120.7(9) . . ?
C9 C8 C7 119.9(9) . . ?
C9 C8 C13 118.6(8) . . ?
C7 C8 C13 121.5(8) . . ?
C18 C16 C17 112.3(10) . . ?
C18 C16 C12 111.9(8) . . ?
C17 C16 C12 113.5(9) . . ?
C8 C13 C15 113.3(8) . . ?
C8 C13 C14 111.3(8) . . ?
C15 C13 C14 110.1(8) . . ?
C34 O1 C31 107.3(6) . . ?
C34 O1 Er1 130.6(5) . . ?
C31 O1 Er1 122.2(5) . . ?
C32 C31 O1 107.7(9) . . ?
C31 C32 C33 111.2(11) . . ?
C32 C33 C34 105.3(9) . . ?
O1 C34 C33 106.8(7) . . ?
O3 Li1 O4 107.5(10) . . ?
O3 Li1 O5 112.3(9) . . ?
O4 Li1 O5 113.9(8) . . ?
O3 Li1 O2 106.5(8) . . ?
O4 Li1 O2 110.0(9) . . ?
O5 Li1 O2 106.4(9) . . ?
C35 O2 C38 109.5(7) . . ?
C35 O2 Li1 124.4(7) . . ?
C38 O2 Li1 122.4(8) . . ?
O2 C35 C36 106.1(8) . . ?
C35 C36 C37 103.0(9) . . ?
C38 C37 C36 102.7(9) . . ?
O2 C38 C37 105.6(8) . . ?
C42 O3 C39 108.2(7) . . ?
C42 O3 Li1 125.6(8) . . ?
C39 O3 Li1 124.3(8) . . ?
O3 C39 C40 105.3(8) . . ?
C41 C40 C39 109.7(10) . . ?
C40 C41 C42 108.9(10) . . ?
O3 C42 C41 107.3(9) . . ?
C46 O4 C43 107.9(8) . . ?
C46 O4 Li1 129.6(8) . . ?
C43 O4 Li1 120.6(8) . . ?
O4 C43 C44 106.0(9) . . ?
C45 C44 C43 104.6(12) . . ?
C44 C45 C46 105.9(13) . . ?
O4 C46 C45 105.6(11) . . ?
C50 O5 C47 107.3(9) . . ?
C50 O5 Li1 131.9(9) . . ?
C47 O5 Li1 120.8(8) . . ?
O5 C47 C48 104.5(11) . . ?
C49 C48 C47 108.7(16) . . ?
C48 C49 C50 106(2) . . ?
O5 C50 C49 107.3(13) . . ?
C51 O6 C54 103.1(13) . . ?
O6 C51 C52 110.0(13) . . ?
C53 C52 C51 104.7(14) . . ?
C52 C53 C54 103.2(14) . . ?
O6 C54 C53 107.7(15) . . ?
C55 O7 C58 104.8(12) . . ?
O7 C55 C56 109.8(15) . . ?
C55 C56 C57 104.0(16) . . ?
C58 C57 C56 106.7(18) . . ?
C57 C58 O7 110.9(17) . . ?

loop_
_geom_bond_atom_site_label_1
_geom_bond_atom_site_label_2
_geom_bond_distance
_geom_bond_site_symmetry_2
_geom_bond_publ_flag
Er1 N2 2.215(6) . ?
Er1 N1 2.232(6) . ?
Er1 O1 2.405(5) . ?
Er1 Cl1 2.586(2) . ?
Er1 B1 2.679(9) . ?
Er1 Cl2 2.699(2) . ?
Er1 Cl2 2.755(2) 3_757 ?
Cl2 Er1 2.755(2) 3_757 ?
N2 C19 1.396(9) . ?
N2 B1 1.448(10) . ?
B1 N1 1.435(10) . ?
B1 C1 1.583(11) . ?
N1 C7 1.399(9) . ?
C1 C6 1.394(11) . ?
C1 C2 1.401(10) . ?
C2 C3 1.394(11) . ?
C3 C4 1.370(13) . ?
C4 C5 1.370(13) . ?
C5 C6 1.402(12) . ?
C19 C24 1.411(10) . ?
C19 C20 1.426(10) . ?
C24 C23 1.379(11) . ?
C24 C28 1.513(11) . ?
C23 C22 1.366(12) . ?
C22 C21 1.377(12) . ?
C21 C20 1.384(11) . ?
C20 C25 1.524(11) . ?
C28 C30 1.480(13) . ?
C28 C29 1.520(13) . ?
C25 C26 1.527(12) . ?
C25 C27 1.527(12) . ?
C7 C12 1.413(11) . ?
C7 C8 1.427(11) . ?
C12 C11 1.384(11) . ?
C12 C16 1.530(12) . ?
C11 C10 1.375(14) . ?
C10 C9 1.370(15) . ?
C9 C8 1.384(12) . ?
C8 C13 1.522(12) . ?
C16 C18 1.479(14) . ?
C16 C17 1.506(13) . ?
C13 C15 1.536(12) . ?
C13 C14 1.544(12) . ?
O1 C34 1.445(10) . ?
O1 C31 1.459(10) . ?
C31 C32 1.366(15) . ?
C32 C33 1.432(15) . ?
C33 C34 1.485(13) . ?
Li1 O3 1.900(18) . ?
Li1 O4 1.92(2) . ?
Li1 O5 1.943(19) . ?
Li1 O2 1.946(18) . ?
O2 C35 1.434(11) . ?
O2 C38 1.439(10) . ?
C35 C36 1.486(13) . ?
C36 C37 1.511(14) . ?
C37 C38 1.486(14) . ?
O3 C42 1.421(11) . ?
O3 C39 1.427(11) . ?
C39 C40 1.477(14) . ?
C40 C41 1.340(14) . ?
C41 C42 1.450(14) . ?
O4 C46 1.423(12) . ?
O4 C43 1.449(11) . ?
C43 C44 1.480(15) . ?
C44 C45 1.425(19) . ?
C45 C46 1.453(18) . ?
O5 C50 1.408(14) . ?
O5 C47 1.435(11) . ?
C47 C48 1.525(16) . ?
C48 C49 1.35(2) . ?
C49 C50 1.48(3) . ?
O6 C51 1.346(16) . ?
O6 C54 1.392(17) . ?
C51 C52 1.50(2) . ?
C52 C53 1.411(19) . ?
C53 C54 1.50(2) . ?
O7 C55 1.359(15) . ?
O7 C58 1.406(15) . ?
C55 C56 1.40(2) . ?
C56 C57 1.46(2) . ?
C57 C58 1.34(2) . ?
